data_7233978
loop_
_publ_author_name
'Zhang, Yujuan'
'Yang, Jiandong'
'Zhao, Dongsheng'
'Liu, Zhangjie'
'Li, Dacheng'
'Fan, Liming'
'Hu, Tuoping'

_publ_section_title
;
 Two cadmium(ii) coordination polymers as luminescent sensors for the
 detection of nitrofuran/nitroimidazole antibiotics
;
_journal_issue 41
_journal_name_full CrystEngComm
_journal_page_first 6130
_journal_paper_doi 10.1039/C9CE01164A
_journal_volume 21
_journal_year 2019
_chemical_formula_moiety 'C25 H20 Cd Cl N4 O4'
_chemical_formula_sum 'C25 H20 Cd Cl N4 O4'
_chemical_formula_weight 588.30
_space_group_crystal_system monoclinic
_space_group_IT_number 14
_space_group_name_Hall '-P 2ybc'
_space_group_name_H-M_alt 'P 1 21/c 1'
_symmetry_space_group_name_Hall '-P 2ybc'
_symmetry_space_group_name_H-M 'P 1 21/c 1'
_atom_sites_solution_hydrogens mixed
_atom_sites_solution_primary direct
_audit_creation_date 2018-06-04
_audit_creation_method
;
Olex2 1.2
(compiled 2015.01.26 svn.r3150 for OlexSys, GUI svn.r4998)
;
_audit_update_record
;
2019-07-25 deposited with the CCDC.    2019-09-19 downloaded from the CCDC.
;
_cell_angle_alpha 90
_cell_angle_beta 91.891(13)
_cell_angle_gamma 90
_cell_formula_units_Z 4
_cell_length_a 9.431(4)
_cell_length_b 13.316(4)
_cell_length_c 18.540(7)
_cell_measurement_reflns_used 9034
_cell_measurement_temperature 293(2)
_cell_measurement_theta_max 27.56
_cell_measurement_theta_min 2.83
_cell_volume 2327.0(15)
_computing_molecular_graphics 'Olex2 (Dolomanov et al., 2009)'
_computing_publication_material 'Olex2 (Dolomanov et al., 2009)'
_computing_structure_refinement 'ShelXL (Sheldrick, 2008)'
_computing_structure_solution 'ShelXT (Sheldrick, 2015)'
_diffrn_ambient_temperature 293.15
_diffrn_measured_fraction_theta_full 0.978
_diffrn_measured_fraction_theta_max 0.980
_diffrn_measurement_device_type 'Bruker APEX-II CCD'
_diffrn_measurement_method '\f and \w scans'
_diffrn_radiation_type MoK\a
_diffrn_radiation_wavelength 0.71073
_diffrn_reflns_av_R_equivalents 0.0534
_diffrn_reflns_av_unetI/netI 0.0264
_diffrn_reflns_Laue_measured_fraction_full 0.978
_diffrn_reflns_Laue_measured_fraction_max 0.980
_diffrn_reflns_limit_h_max 11
_diffrn_reflns_limit_h_min -11
_diffrn_reflns_limit_k_max 16
_diffrn_reflns_limit_k_min -16
_diffrn_reflns_limit_l_max 22
_diffrn_reflns_limit_l_min -22
_diffrn_reflns_number 21432
_diffrn_reflns_point_group_measured_fraction_full 0.978
_diffrn_reflns_point_group_measured_fraction_max 0.980
_diffrn_reflns_theta_full 25.242
_diffrn_reflns_theta_max 26.022
_diffrn_reflns_theta_min 3.251
_diffrn_standards_number 0
_exptl_absorpt_coefficient_mu 1.094
_exptl_absorpt_correction_type none
_exptl_crystal_colour colorless
_exptl_crystal_density_diffrn 1.679
_exptl_crystal_description block
_exptl_crystal_F_000 1180
_exptl_crystal_preparation Luminescent
_exptl_crystal_size_max 0.31
_exptl_crystal_size_mid 0.16
_exptl_crystal_size_min 0.15
_refine_diff_density_max 1.016
_refine_diff_density_min -0.440
_refine_diff_density_rms 0.068
_refine_ls_extinction_method none
_refine_ls_goodness_of_fit_ref 1.099
_refine_ls_hydrogen_treatment mixed
_refine_ls_matrix_type full
_refine_ls_number_parameters 320
_refine_ls_number_reflns 4492
_refine_ls_number_restraints 2
_refine_ls_restrained_S_all 1.101
_refine_ls_R_factor_all 0.0312
_refine_ls_R_factor_gt 0.0293
_refine_ls_shift/su_max 0.001
_refine_ls_shift/su_mean 0.000
_refine_ls_structure_factor_coef Fsqd
_refine_ls_weighting_details 'w=1/[\s^2^(Fo^2^)+(0.0317P)^2^+2.3453P] where P=(Fo^2^+2Fc^2^)/3'
_refine_ls_weighting_scheme calc
_refine_ls_wR_factor_gt 0.0740
_refine_ls_wR_factor_ref 0.0754
_reflns_Friedel_coverage 0.000
_reflns_number_gt 4263
_reflns_number_total 4492
_reflns_threshold_expression 'I > 2\s(I)'
_cod_data_source_file c9ce01164a2.cif
_cod_data_source_block 2
_cod_depositor_comments 'Adding full bibliography for 7233978--7233979.cif.'
_cod_original_cell_volume 2326.9(14)
_cod_database_code 7233978
_shelx_space_group_comment
;
The symmetry employed for this shelxl refinement is uniquely defined
by the following loop, which should always be used as a source of
symmetry information in preference to the above space-group names.
They are only intended as comments.
;
_olex2_refinement_description
;
1. Fixed Uiso
 At 1.2 times of:
  All C(H) groups, All C(H,H) groups
2. Restrained distances
 C5-C4
 1.53 with sigma of 0.001
 O3-H3
 0.84 with sigma of 0.01
3.a Secondary CH2 refined with riding coordinates:
 C15(H11,H10), C22(H17,H16)
3.b Aromatic/amide H refined with riding coordinates:
 C3(H1), C18(H13), C12(H7), C20(H15), C25(H20), C23(H18),
 C6(H2), C14(H9), C17(H12), C19(H14), C24(H19), C11(H6),
 C13(H8), C9(H4), C10(H5)
;
_shelx_shelxl_version_number 2014/7
_olex2_submission_special_instructions 'No special instructions were received'

loop_
_space_group_symop_operation_xyz
'x, y, z'
'-x, y+1/2, -z+1/2'
'-x, -y, -z'
'x, -y-1/2, z-1/2'

loop_
_atom_site_label
_atom_site_type_symbol
_atom_site_fract_x
_atom_site_fract_y
_atom_site_fract_z
_atom_site_U_iso_or_equiv
_atom_site_adp_type
_atom_site_occupancy
_atom_site_site_symmetry_order
_atom_site_calc_flag
_atom_site_refinement_flags_posn
Cd1 Cd 0.06190(2) 0.40683(2) 0.42790(2) 0.02924(8) Uani 1 1 d .
O1 O 0.14849(17) 0.24111(13) 0.44577(11) 0.0343(4) Uani 1 1 d .
O2 O -0.07736(18) 0.26506(13) 0.46350(10) 0.0337(4) Uani 1 1 d .
N2 N 0.4493(2) 0.58392(16) 0.43617(13) 0.0351(5) Uani 1 1 d .
N1 N 0.2774(2) 0.47670(17) 0.41580(12) 0.0352(5) Uani 1 1 d .
O3 O 0.6129(2) -0.15218(19) 0.57379(12) 0.0504(5) Uani 1 1 d D
C5 C 0.2013(2) -0.08254(14) 0.61033(11) 0.0218(4) Uani 1 1 d D
N4 N -0.0078(2) 0.87674(18) 0.19111(12) 0.0362(5) Uani 1 1 d .
N3 N 0.1010(2) 0.89428(16) 0.29635(12) 0.0318(5) Uani 1 1 d .
C2 C 0.0133(2) 0.09974(15) 0.47910(12) 0.0209(4) Uani 1 1 d .
C1 C 0.0272(2) 0.20932(16) 0.46121(12) 0.0230(4) Uani 1 1 d .
C4 C 0.0990(2) -0.04244(16) 0.55100(10) 0.0202(4) Uani 1 1 d D
C3 C 0.1100(2) 0.05700(17) 0.52806(12) 0.0226(4) Uani 1 1 d .
H1 H 0.1847 0.0960 0.5462 0.027 Uiso 1 1 calc R
O4 O 0.6618(2) -0.1702(2) 0.69027(14) 0.0676(7) Uani 1 1 d .
C18 C 0.3675(3) 0.8073(2) 0.40468(13) 0.0324(5) Uani 1 1 d .
H13 H 0.2974 0.7887 0.4362 0.039 Uiso 1 1 calc R
C12 C 0.3152(3) 0.5596(2) 0.44924(16) 0.0373(6) Uani 1 1 d .
H7 H 0.2562 0.5968 0.4783 0.045 Uiso 1 1 calc R
C16 C 0.4981(3) 0.75931(19) 0.40859(14) 0.0326(5) Uani 1 1 d .
C21 C 0.3402(3) 0.8820(2) 0.35486(13) 0.0304(5) Uani 1 1 d .
C20 C 0.4467(3) 0.90972(19) 0.30858(15) 0.0355(6) Uani 1 1 d .
H15 H 0.4295 0.9598 0.2744 0.043 Uiso 1 1 calc R
C25 C 0.0874(3) 0.9281(2) 0.22871(14) 0.0356(6) Uani 1 1 d .
H20 H 0.1390 0.9814 0.2105 0.043 Uiso 1 1 calc R
C23 C 0.0082(3) 0.8166(2) 0.30263(16) 0.0413(6) Uani 1 1 d .
H18 H -0.0067 0.7781 0.3436 0.050 Uiso 1 1 calc R
C6 C 0.3365(3) -0.09865(18) 0.59648(14) 0.0316(5) Uani 1 1 d .
H2 H 0.3709 -0.0867 0.5508 0.038 Uiso 1 1 calc R
C14 C 0.4999(3) 0.5123(2) 0.39160(16) 0.0440(7) Uani 1 1 d .
H9 H 0.5902 0.5093 0.3731 0.053 Uiso 1 1 calc R
C15 C 0.5222(3) 0.6752(2) 0.46115(16) 0.0422(7) Uani 1 1 d .
H11 H 0.6231 0.6621 0.4669 0.051 Uiso 1 1 calc R
H10 H 0.4874 0.6945 0.5078 0.051 Uiso 1 1 calc R
C17 C 0.6026(3) 0.7885(2) 0.36232(15) 0.0358(6) Uani 1 1 d .
H12 H 0.6906 0.7570 0.3646 0.043 Uiso 1 1 calc R
C22 C 0.1988(3) 0.9345(2) 0.35195(15) 0.0369(6) Uani 1 1 d .
H17 H 0.1558 0.9284 0.3986 0.044 Uiso 1 1 calc R
H16 H 0.2137 1.0054 0.3428 0.044 Uiso 1 1 calc R
C19 C 0.5766(3) 0.8639(2) 0.31297(15) 0.0395(6) Uani 1 1 d .
H14 H 0.6476 0.8838 0.2824 0.047 Uiso 1 1 calc R
C24 C -0.0578(3) 0.8069(2) 0.23730(16) 0.0412(6) Uani 1 1 d .
H19 H -0.1272 0.7594 0.2256 0.049 Uiso 1 1 calc R
C11 C 0.1443(3) -0.0987(2) 0.67661(16) 0.0407(6) Uani 1 1 d .
H6 H 0.0486 -0.0871 0.6839 0.049 Uiso 1 1 calc R
C13 C 0.3935(3) 0.4468(2) 0.37959(16) 0.0422(6) Uani 1 1 d .
H8 H 0.3983 0.3897 0.3509 0.051 Uiso 1 1 calc R
C7 C 0.4258(3) -0.13406(19) 0.65235(14) 0.0330(5) Uani 1 1 d .
C8 C 0.5778(3) -0.1547(2) 0.64093(16) 0.0386(6) Uani 1 1 d .
C9 C 0.3735(3) -0.1496(2) 0.72037(16) 0.0428(7) Uani 1 1 d .
H4 H 0.4335 -0.1714 0.7579 0.051 Uiso 1 1 calc R
C10 C 0.2327(3) -0.1326(3) 0.73209(16) 0.0485(7) Uani 1 1 d .
H5 H 0.1969 -0.1439 0.7775 0.058 Uiso 1 1 calc R
Cl1 Cl -0.09478(8) 0.56381(5) 0.42744(4) 0.03975(16) Uani 1 1 d .
H3 H 0.692(3) -0.180(4) 0.568(3) 0.099(17) Uiso 1 1 d D

loop_
_atom_site_aniso_label
_atom_site_aniso_U_11
_atom_site_aniso_U_22
_atom_site_aniso_U_33
_atom_site_aniso_U_23
_atom_site_aniso_U_13
_atom_site_aniso_U_12
Cd1 0.03129(12) 0.02015(11) 0.03569(12) 0.00403(6) -0.00805(8) -0.00389(6)
O1 0.0257(8) 0.0219(8) 0.0555(11) 0.0075(8) 0.0036(8) -0.0018(7)
O2 0.0275(8) 0.0217(8) 0.0515(11) 0.0017(8) -0.0031(8) 0.0044(7)
N2 0.0336(11) 0.0336(12) 0.0377(12) 0.0072(9) -0.0068(9) -0.0075(9)
N1 0.0350(11) 0.0294(11) 0.0406(12) 0.0032(9) -0.0053(9) -0.0076(9)
O3 0.0293(10) 0.0684(15) 0.0532(13) -0.0024(11) -0.0045(9) 0.0139(10)
C5 0.0300(11) 0.0076(9) 0.0274(11) 0.0026(8) -0.0048(9) -0.0077(8)
N4 0.0353(11) 0.0342(11) 0.0383(12) -0.0043(10) -0.0089(9) 0.0004(10)
N3 0.0303(11) 0.0346(11) 0.0303(11) -0.0020(9) -0.0036(9) 0.0010(9)
C2 0.0185(10) 0.0181(10) 0.0258(11) 0.0013(8) -0.0012(8) 0.0013(8)
C1 0.0241(11) 0.0186(10) 0.0259(11) 0.0016(8) -0.0042(8) 0.0000(8)
C4 0.0160(9) 0.0207(10) 0.0236(10) 0.0008(8) -0.0033(8) 0.0017(8)
C3 0.0188(10) 0.0210(10) 0.0276(11) 0.0008(9) -0.0059(8) -0.0025(8)
O4 0.0363(11) 0.100(2) 0.0658(15) 0.0199(15) -0.0130(11) 0.0186(12)
C18 0.0295(12) 0.0373(14) 0.0302(12) 0.0008(10) -0.0014(10) -0.0085(10)
C12 0.0363(14) 0.0300(13) 0.0456(15) 0.0026(12) 0.0008(11) -0.0075(11)
C16 0.0323(12) 0.0292(12) 0.0356(12) 0.0013(10) -0.0100(10) -0.0096(10)
C21 0.0314(12) 0.0318(12) 0.0274(11) -0.0056(10) -0.0062(9) -0.0045(10)
C20 0.0418(15) 0.0330(14) 0.0316(13) 0.0029(10) -0.0010(11) -0.0046(11)
C25 0.0356(13) 0.0367(13) 0.0342(13) 0.0009(11) -0.0060(11) -0.0028(11)
C23 0.0383(14) 0.0449(16) 0.0407(14) 0.0026(12) 0.0023(12) -0.0050(12)
C6 0.0400(14) 0.0264(12) 0.0280(12) -0.0002(9) -0.0050(10) -0.0005(10)
C14 0.0383(14) 0.0452(16) 0.0487(16) 0.0043(13) 0.0034(12) -0.0018(12)
C15 0.0418(14) 0.0368(14) 0.0466(15) 0.0088(12) -0.0187(12) -0.0139(12)
C17 0.0270(12) 0.0358(14) 0.0443(14) -0.0029(11) -0.0046(11) -0.0054(10)
C22 0.0351(13) 0.0425(14) 0.0327(13) -0.0095(12) -0.0066(11) 0.0018(12)
C19 0.0357(13) 0.0427(15) 0.0404(14) 0.0011(12) 0.0064(11) -0.0088(12)
C24 0.0343(13) 0.0400(15) 0.0489(16) -0.0032(13) -0.0044(12) -0.0070(12)
C11 0.0293(13) 0.0501(17) 0.0424(15) 0.0069(12) -0.0022(11) 0.0054(11)
C13 0.0495(16) 0.0368(15) 0.0402(14) 0.0008(12) -0.0005(12) -0.0016(13)
C7 0.0278(12) 0.0286(12) 0.0419(14) 0.0026(11) -0.0085(10) 0.0028(10)
C8 0.0307(13) 0.0352(14) 0.0492(16) 0.0050(12) -0.0095(12) 0.0034(11)
C9 0.0382(14) 0.0482(17) 0.0411(15) 0.0134(13) -0.0126(12) 0.0026(12)
C10 0.0435(16) 0.069(2) 0.0327(14) 0.0149(14) -0.0007(12) 0.0025(15)
Cl1 0.0505(4) 0.0326(3) 0.0354(3) 0.0004(3) -0.0108(3) 0.0112(3)

loop_
_atom_type_symbol
_atom_type_description
_atom_type_scat_dispersion_real
_atom_type_scat_dispersion_imag
_atom_type_scat_source
C C 0.0033 0.0016 'International Tables Vol C Tables 4.2.6.8 and 6.1.1.4'
H H 0.0000 0.0000 'International Tables Vol C Tables 4.2.6.8 and 6.1.1.4'
Cd Cd -0.8075 1.2024 'International Tables Vol C Tables 4.2.6.8 and 6.1.1.4'
Cl Cl 0.1484 0.1585 'International Tables Vol C Tables 4.2.6.8 and 6.1.1.4'
N N 0.0061 0.0033 'International Tables Vol C Tables 4.2.6.8 and 6.1.1.4'
O O 0.0106 0.0060 'International Tables Vol C Tables 4.2.6.8 and 6.1.1.4'

loop_
_geom_angle_atom_site_label_1
_geom_angle_atom_site_label_2
_geom_angle_atom_site_label_3
_geom_angle
_geom_angle_site_symmetry_1
_geom_angle_site_symmetry_3
O1 Cd1 O2 54.55(6) . .
O1 Cd1 C1 27.58(6) . .
O1 Cd1 Cl1 162.95(5) . .
O1 Cd1 Cl1 88.19(5) . 3_566
O2 Cd1 C1 26.98(6) . .
O2 Cd1 Cl1 83.55(5) . 3_566
O2 Cd1 Cl1 108.76(5) . .
N1 Cd1 O1 95.20(7) . .
N1 Cd1 O2 148.67(7) . .
N1 Cd1 N4 98.62(8) . 2_545
N1 Cd1 C1 122.48(7) . .
N1 Cd1 Cl1 100.66(7) . .
N1 Cd1 Cl1 87.99(6) . 3_566
N4 Cd1 O1 92.10(8) 2_545 .
N4 Cd1 O2 91.19(8) 2_545 .
N4 Cd1 C1 91.43(8) 2_545 .
N4 Cd1 Cl1 173.33(6) 2_545 3_566
N4 Cd1 Cl1 91.69(6) 2_545 .
Cl1 Cd1 C1 135.69(5) . .
Cl1 Cd1 C1 85.75(5) 3_566 .
Cl1 Cd1 Cl1 86.15(2) . 3_566
C1 O1 Cd1 91.90(13) . .
C1 O2 Cd1 91.06(14) . .
C12 N2 C14 107.1(2) . .
C12 N2 C15 125.5(3) . .
C14 N2 C15 127.2(3) . .
C12 N1 Cd1 122.22(19) . .
C12 N1 C13 105.6(2) . .
C13 N1 Cd1 132.10(19) . .
C8 O3 H3 112(4) . .
C6 C5 C4 120.2(2) . .
C6 C5 C11 123.7(2) . .
C11 C5 C4 116.1(2) . .
C25 N4 Cd1 123.3(2) . 2
C25 N4 C24 105.5(2) . .
C24 N4 Cd1 131.11(18) . 2
C25 N3 C23 107.1(2) . .
C25 N3 C22 125.3(2) . .
C23 N3 C22 127.6(2) . .
C4 C2 C1 120.61(19) 3_556 .
C3 C2 C1 118.9(2) . .
C3 C2 C4 120.49(19) . 3_556
O1 C1 Cd1 60.52(11) . .
O1 C1 C2 117.51(19) . .
O2 C1 Cd1 61.96(12) . .
O2 C1 O1 122.5(2) . .
O2 C1 C2 120.0(2) . .
C2 C1 Cd1 178.03(16) . .
C2 C4 C5 122.89(18) 3_556 .
C3 C4 C5 119.84(18) . .
C3 C4 C2 117.15(17) . 3_556
C2 C3 C4 122.3(2) . .
C2 C3 H1 118.8 . .
C4 C3 H1 118.8 . .
C16 C18 H13 119.5 . .
C21 C18 H13 119.5 . .
C21 C18 C16 120.9(2) . .
N2 C12 H7 124.4 . .
N1 C12 N2 111.3(3) . .
N1 C12 H7 124.4 . .
C18 C16 C15 119.6(2) . .
C17 C16 C18 119.2(2) . .
C17 C16 C15 121.2(2) . .
C18 C21 C20 118.8(2) . .
C18 C21 C22 120.4(2) . .
C20 C21 C22 120.8(2) . .
C21 C20 H15 119.7 . .
C19 C20 C21 120.5(3) . .
C19 C20 H15 119.7 . .
N4 C25 N3 111.5(2) . .
N4 C25 H20 124.2 . .
N3 C25 H20 124.2 . .
N3 C23 H18 127.0 . .
C24 C23 N3 105.9(2) . .
C24 C23 H18 127.0 . .
C5 C6 H2 120.9 . .
C5 C6 C7 118.1(2) . .
C7 C6 H2 120.9 . .
N2 C14 H9 126.8 . .
C13 C14 N2 106.4(3) . .
C13 C14 H9 126.8 . .
N2 C15 C16 110.8(2) . .
N2 C15 H11 109.5 . .
N2 C15 H10 109.5 . .
C16 C15 H11 109.5 . .
C16 C15 H10 109.5 . .
H11 C15 H10 108.1 . .
C16 C17 H12 119.9 . .
C19 C17 C16 120.2(3) . .
C19 C17 H12 119.9 . .
N3 C22 C21 113.1(2) . .
N3 C22 H17 109.0 . .
N3 C22 H16 109.0 . .
C21 C22 H17 109.0 . .
C21 C22 H16 109.0 . .
H17 C22 H16 107.8 . .
C20 C19 C17 120.3(3) . .
C20 C19 H14 119.8 . .
C17 C19 H14 119.8 . .
N4 C24 H19 125.1 . .
C23 C24 N4 109.9(2) . .
C23 C24 H19 125.1 . .
C5 C11 H6 120.9 . .
C5 C11 C10 118.3(3) . .
C10 C11 H6 120.9 . .
N1 C13 H8 125.2 . .
C14 C13 N1 109.7(3) . .
C14 C13 H8 125.2 . .
C6 C7 C8 121.3(2) . .
C9 C7 C6 120.1(2) . .
C9 C7 C8 118.6(2) . .
O3 C8 C7 114.2(2) . .
O4 C8 O3 123.3(3) . .
O4 C8 C7 122.5(3) . .
C7 C9 H4 120.1 . .
C10 C9 C7 119.7(2) . .
C10 C9 H4 120.1 . .
C11 C10 H5 120.0 . .
C9 C10 C11 120.0(3) . .
C9 C10 H5 120.0 . .
Cd1 Cl1 Cd1 93.85(2) . 3_566

loop_
_geom_bond_atom_site_label_1
_geom_bond_atom_site_label_2
_geom_bond_distance
_geom_bond_site_symmetry_2
Cd1 O1 2.3725(18) .
Cd1 O2 2.4045(18) .
Cd1 N1 2.253(2) .
Cd1 N4 2.283(2) 2_545
Cd1 C1 2.724(2) .
Cd1 Cl1 2.5596(9) .
Cd1 Cl1 2.7181(11) 3_566
O1 C1 1.262(3) .
O2 C1 1.236(3) .
N2 C12 1.336(4) .
N2 C14 1.358(4) .
N2 C15 1.464(3) .
N1 C12 1.310(4) .
N1 C13 1.362(4) .
O3 C8 1.299(4) .
O3 H3 0.844(10) .
C5 C4 1.5347(11) .
C5 C6 1.327(4) .
C5 C11 1.374(4) .
N4 Cd1 2.284(2) 2
N4 C25 1.311(4) .
N4 C24 1.359(4) .
N3 C25 1.335(4) .
N3 C23 1.363(4) .
N3 C22 1.462(3) .
C2 C1 1.503(3) .
C2 C4 1.406(3) 3_556
C2 C3 1.387(3) .
C4 C2 1.406(3) 3_556
C4 C3 1.396(3) .
C3 H1 0.9300 .
O4 C8 1.208(3) .
C18 H13 0.9300 .
C18 C16 1.387(4) .
C18 C21 1.376(4) .
C12 H7 0.9300 .
C16 C15 1.497(4) .
C16 C17 1.383(4) .
C21 C20 1.392(4) .
C21 C22 1.505(4) .
C20 H15 0.9300 .
C20 C19 1.368(4) .
C25 H20 0.9300 .
C23 H18 0.9300 .
C23 C24 1.350(4) .
C6 H2 0.9300 .
C6 C7 1.395(4) .
C14 H9 0.9300 .
C14 C13 1.343(4) .
C15 H11 0.9700 .
C15 H10 0.9700 .
C17 H12 0.9300 .
C17 C19 1.375(4) .
C22 H17 0.9700 .
C22 H16 0.9700 .
C19 H14 0.9300 .
C24 H19 0.9300 .
C11 H6 0.9300 .
C11 C10 1.378(4) .
C13 H8 0.9300 .
C7 C8 1.481(4) .
C7 C9 1.385(4) .
C9 H4 0.9300 .
C9 C10 1.371(4) .
C10 H5 0.9300 .
Cl1 Cd1 2.7180(11) 3_566
